data_2003957
loop_
_publ_author_name
'Tsutsumi, S.'
'Okonogi, T.'
'Takeuchi, Y.'
'Kodama, Y.'

_publ_section_title
;
 Prolyl Endopeptidase Inhibitors. II. A Peptidyl \a-Keto Thiazole
 Derivative
;
_journal_issue 9
_journal_name_full 'Acta Crystallographica Section C'
_journal_page_first 1925
_journal_page_last 1927
_journal_paper_doi 10.1107/S0108270195003908
_journal_volume 51
_journal_year 1995
_chemical_formula_moiety 'C25 H23 N3 O4 S1'
_chemical_formula_sum 'C25 H23 N3 O4 S'
_chemical_formula_weight 461.53
_symmetry_cell_setting monoclinic
_symmetry_space_group_name_H-M 'P 1 21 1'
_audit_creation_method 'from TEXRAY.INF file'
_cell_angle_alpha 90
_cell_angle_beta 93.340(10)
_cell_angle_gamma 90
_cell_formula_units_Z 2.00
_cell_length_a 8.8190(10)
_cell_length_b 6.656(4)
_cell_length_c 20.006(4)
_cell_measurement_reflns_used 22
_cell_measurement_temperature 23.0
_cell_measurement_theta_max 20.67
_cell_measurement_theta_min 10.45
_cell_volume 1172.3(8)
_computing_cell_refinement 'MSC/AFC Diffractometer Control Software'
_computing_data_collection
; MSC/AFC Diffractometer Control Software (Molecular Structure
Corporation, 1988)
;
_computing_data_reduction 'MSC/AFC Diffractometer Control Software'
_computing_molecular_graphics 'ORTEPII (Johnson, 1976)'
_computing_publication_material 'TEXSAN FINISH'
_computing_structure_refinement 'TEXSAN LS'
_computing_structure_solution ' TEXSAN PROCESS (Molecular Structure Corporation, 1989)'
_diffrn_ambient_temperature 23.0
_diffrn_measurement_device AFC-5R
_diffrn_measurement_method '\w scans with profile analysis'
_diffrn_radiation_monochromator graphite
_diffrn_radiation_source 'Rigaku rotating anode'
_diffrn_radiation_type CuK\a
_diffrn_radiation_wavelength 1.5418
_diffrn_reflns_av_R_equivalents 6.40
_diffrn_reflns_limit_h_max 9
_diffrn_reflns_limit_h_min -09
_diffrn_reflns_limit_k_max 7
_diffrn_reflns_limit_k_min 0
_diffrn_reflns_limit_l_max 14
_diffrn_reflns_limit_l_min 0
_diffrn_reflns_number 1976
_diffrn_reflns_theta_max 60
_diffrn_standards_decay_% -0.20
_diffrn_standards_interval_count 150
_diffrn_standards_number 3
_exptl_absorpt_coefficient_mu 1.487
_exptl_absorpt_correction_type none
_exptl_crystal_colour colorless
_exptl_crystal_density_diffrn 1.307
_exptl_crystal_description plate
_exptl_crystal_F_000 484.00
_exptl_crystal_size_max .2
_exptl_crystal_size_mid .06
_exptl_crystal_size_min .04
_refine_diff_density_max .53
_refine_diff_density_min -0.72
_refine_ls_extinction_coef 2.16E-7
_refine_ls_extinction_method 'type 2, Gaussian, isotropic (Zachariasen, 1963)'
_refine_ls_goodness_of_fit_obs 1.170
_refine_ls_hydrogen_treatment noref
_refine_ls_matrix_type full
_refine_ls_number_parameters 297
_refine_ls_number_reflns 1912
_refine_ls_R_factor_obs .1940
_refine_ls_shift/esd_max .62
_refine_ls_structure_factor_coef F
_refine_ls_weighting_details 'w = 1/\s^2^(F~o~)'
_refine_ls_weighting_scheme calc
_refine_ls_wR_factor_obs .075
_reflns_number_observed 1912
_reflns_number_total 1917
_reflns_observed_criterion I>0
_cod_data_source_file vj1013.cif
_cod_data_source_block vj1013a
_cod_depositor_comments
;
The following automatic conversions were performed:

'_refine_ls_weighting_scheme' value 'w = 1/\s^2^(F~o~)' was changed
to 'calc'. New tag '_refine_ls_weighting_details' was created. The
value of the new tag was set to 'w = 1/\s^2^(F~o~)'.

Automatic conversion script
Id: cif_fix_values 3143 2015-03-26 13:38:13Z robertas 
;
_cod_original_cell_volume 1172.2(8)
_cod_original_sg_symbol_H-M 'P 21'
_cod_original_formula_sum 'C25 H23 N3 O4 S1'
_cod_database_code 2003957

loop_
_atom_site_aniso_label
_atom_site_aniso_U_11
_atom_site_aniso_U_22
_atom_site_aniso_U_33
_atom_site_aniso_U_12
_atom_site_aniso_U_13
_atom_site_aniso_U_23
S1 0.161(4) 0.085(3) 0.061(2) 0.014(3) -0.017(2) -0.017(2)
O1 0.075(5) 0.132(8) 0.066(4) -0.009(6) -0.027(4) 0.025(6)
O2 0.072(6) 0.098(7) 0.067(5) -0.026(6) -0.004(4) 0.013(6)
O3 0.113(7) 0.071(7) 0.060(5) 0.036(6) 0.013(5) -0.002(5)
O4 0.072(5) 0.101(7) 0.071(5) -0.019(6) -0.004(5) -0.015(5)
N1 0.055(6) 0.083(7) 0.043(5) -0.019(6) -0.012(4) 0.008(6)
N2 0.074(6) 0.042(6) 0.032(4) 0.011(5) 0.000(4) 0.006(4)
N3 0.150(10) 0.094(9) 0.073(7) -0.030(10) 0.049(8) -0.018(8)
C1 0.058(7) 0.055(7) 0.026(5) -0.009(7) 0.010(5) 0.004(6)
C2 0.063(7) 0.086(10) 0.035(6) 0.003(8) -0.001(5) -0.001(7)
C3 0.100(10) 0.080(10) 0.046(7) 0.010(10) 0.029(7) 0.008(7)
C4 0.100(10) 0.090(10) 0.076(8) -0.010(10) 0.034(8) -0.023(9)
C5 0.075(8) 0.070(10) 0.056(7) -0.009(8) -0.006(6) -0.021(7)
C6 0.083(9) 0.058(9) 0.037(6) -0.021(8) -0.008(6) -0.008(6)
C7 0.051(7) 0.110(10) 0.046(6) -0.008(8) -0.002(5) 0.009(8)
C8 0.062(7) 0.059(8) 0.037(5) 0.007(7) 0.012(5) 0.003(6)
C9 0.065(8) 0.075(10) 0.037(6) -0.002(8) 0.001(6) 0.001(7)
C10 0.110(10) 0.130(10) 0.069(8) -0.060(10) -0.021(8) 0.000(10)
C11 0.034(7) 0.080(10) 0.085(9) 0.004(7) 0.000(6) 0.015(8)
C12 0.080(10) 0.100(10) 0.110(10) 0.027(10) 0.000(9) -0.030(10)
C13 0.110(10) 0.26(3) 0.080(10) 0.01(2) 0.040(10) -0.04(2)
C14 0.070(9) 0.100(10) 0.090(10) 0.001(10) 0.016(8) -0.020(10)
C15 0.13(2) 0.11(2) 0.16(2) 0.030(10) 0.020(10) 0.04(2)
C16 0.101(9) 0.047(8) 0.052(7) 0.010(8) 0.017(6) 0.004(7)
C17 0.130(10) 0.070(10) 0.076(8) 0.011(10) 0.007(8) 0.020(8)
C18 0.095(10) 0.070(10) 0.063(8) -0.020(9) 0.005(7) 0.005(8)
C19 0.063(8) 0.079(10) 0.043(6) -0.013(8) 0.002(6) 0.013(8)
C20 0.066(8) 0.079(9) 0.043(6) -0.020(8) -0.003(6) 0.000(7)
C21 0.088(9) 0.049(8) 0.042(6) 0.000(8) 0.000(7) 0.018(6)
C22 0.097(10) 0.090(10) 0.045(6) 0.000(10) 0.005(7) -0.003(8)
C23 0.130(10) 0.15(2) 0.120(10) -0.020(10) 0.060(10) -0.040(10)
C24 0.19(2) 0.090(10) 0.063(8) 0.030(10) 0.020(10) -0.007(9)
C25 0.11(2) 0.19(3) 0.100(10) -0.04(2) 0.000(10) 0.06(2)

loop_
_atom_site_label
_atom_site_fract_x
_atom_site_fract_y
_atom_site_fract_z
_atom_site_U_iso_or_equiv
S1 .8798(5) .8099 .4910(2) .1030(10)
O1 .5166(8) .661(2) .0604(3) .091(3)
O2 .5869(8) .411(2) .1322(3) .079(3)
O3 .7379(10) .7230(10) .2477(4) .082(3)
O4 .9870(8) .569(2) .3777(3) .081(3)
N1 .7520(10) .650(2) .1109(4) .060(3)
N2 .8100(9) .405(2) .2700(4) .049(3)
N3 .6290(10) .674(2) .4394(5) .105(5)
C1 .8150(10) .826(2) .0884(4) .046(3)
C2 .7470(10) .970(2) .0467(5) .062(4)
C3 .835(2) 1.135(2) .0305(5) .077(5)
C4 .983(2) 1.148(2) .0550(6) .088(5)
C5 1.0490(10) 1.007(2) .0979(5) .067(4)
C6 .9610(10) .843(2) .1137(4) .059(4)
C7 1.0060(10) .666(2) .1557(4) .070(4)
C8 .8570(10) .542(2) .1595(4) .053(3)
C9 .6100(10) .580(2) .0981(5) .059(4)
C10 .4450(10) .314(3) .1223(6) .102(5)
C11 .4020(10) .225(2) .1884(6) .065(4)
C12 .329(2) .333(3) .2324(8) .098(6)
C13 .295(2) .245(4) .2932(10) .149(10)
C14 .4440(10) .033(3) .2030(7) .088(6)
C15 .408(2) -.062(3) .2610(10) .131(8)
C16 .8700(10) .207(2) .2574(5) .067(4)
C17 .8860(10) .107(2) .3265(6) .091(5)
C18 .7580(10) .204(2) .3611(5) .076(5)
C19 .7900(10) .568(2) .2313(5) .062(4)
C20 .7510(10) .420(2) .3374(5) .063(4)
C21 .8520(10) .552(2) .3812(5) .060(4)
C22 .7760(10) .665(2) .4345(5) .076(4)
C23 .596(2) .798(3) .4941(8) .134(7)
C24 .717(2) .883(2) .5234(6) .113(7)
C25 .338(2) .051(4) .3040(10) .132(10)
H1 .6385 .9404 .0279 .0582
H2 .7862 1.2268 .0030 .0699
H3 1.0379 1.2568 .0388 .0912
H4 1.1519 1.0259 .1168 .0805
H5 1.0852 .5773 .1358 .0640
H6 1.0469 .6924 .2001 .0640
H7 .8732 .3912 .1490 .0636
H8 .3607 .3870 .1046 .1010
H9 .4460 .1910 .0879 .1010
H10 .2975 .4678 .2157 .1127
H11 .2471 .3137 .3303 .1439
H12 .4995 -0.0602 .1719 .0951
H13 .4259 -0.2156 .2762 .1356
H14 .8066 .1204 .2280 .0752
H15 .9708 .2030 .2381 .0752
H16 .8802 -0.0505 .3245 .0897
H17 .9854 .1228 .3507 .0897
H18 .6656 .1238 .3441 .0851
H19 .7699 .1856 .4058 .0851
H20 .6384 .4571 .3356 .0787
H21 .5001 .8360 .5159 .1397
H22 .7317 .9615 .5613 .1216
H23 .3146 -0.0140 .3449 .1365

loop_
_atom_type_symbol
_atom_type_scat_dispersion_real
_atom_type_scat_dispersion_imag
_atom_type_scat_source
C 0.018 0.009 'International Tables'
H 0.000 0.000 'International Tables'
N 0.031 0.018 'International Tables'
O 0.049 0.032 'International Tables'
S 0.333 0.557 'International Tables'

loop_
_geom_angle_atom_site_label_1
_geom_angle_atom_site_label_2
_geom_angle_atom_site_label_3
_geom_angle
_geom_angle_publ_flag
C22 S1 C24 89.0(7) no
C5 C6 C7 128.0(10) no
C9 O2 C10 118.0(10) no
C6 C7 C8 104.7(8) no
C1 N1 C8 111.9(8) no
C6 C7 H5 113.82 no
C1 N1 C9 128.0(10) no
C6 C7 H6 116.68 no
C8 N1 C9 120.0(10) no
C8 C7 H5 108.45 no
C16 N2 C19 132.4(9) no
C8 C7 H6 109.14 no
C16 N2 C20 111.8(9) no
H5 C7 H6 103.92 no
C19 N2 C20 116.0(10) no
N1 C8 C7 102.2(8) no
C22 N3 C23 110.0(10) no
N1 C8 C19 106.5(8) no
N1 C1 C2 128.0(10) no
N1 C8 H7 114.69 no
N1 C1 C6 110.0(10) no
C7 C8 C19 110.5(8) no
C2 C1 C6 122.0(10) no
C7 C8 H7 112.26 no
C1 C2 C3 117.0(10) no
C19 C8 H7 110.34 no
C1 C2 H1 116.82 no
O1 C9 O2 125.0(10) no
C3 C2 H1 125.65 no
O1 C9 N1 124.0(10) no
C2 C3 C4 120.0(10) no
O2 C9 N1 111.0(10) no
C2 C3 H2 114.71 no
O2 C10 C11 108.6(9) no
C4 C3 H2 125.48 no
O2 C10 H8 119.60 no
C3 C4 C5 123.0(10) no
O2 C10 H9 113.32 no
C3 C4 H3 115.19 no
C11 C10 H8 107.59 no
C5 C4 H3 121.92 no
C11 C10 H9 105.72 no
C4 C5 C6 117.0(10) no
H8 C10 H9 101.02 no
C4 C5 H4 120.37 no
C10 C11 C12 121.0(10) no
C6 C5 H4 122.54 no
C10 C11 C14 119.0(10) no
C1 C6 C5 121.0(10) no
C12 C11 C14 120.0(10) no
C1 C6 C7 111.0(10) no
C11 C12 C13 119(2) no
C11 C12 H10 113.86 no
C20 C18 H18 112.05 no
C13 C12 H10 126.88 no
C20 C18 H19 116.32 no
C12 C13 C25 118(2) no
H18 C18 H19 107.31 no
C12 C13 H11 125.59 no
O3 C19 N2 126.0(10) no
C25 C13 H11 116.36 no
O3 C19 C8 121.0(10) no
C11 C14 C15 123.0(10) no
N2 C19 C8 113.0(10) no
C11 C14 H12 124.92 no
N2 C20 C18 102.0(10) no
C15 C14 H12 112.40 no
N2 C20 C21 110.1(9) no
C14 C15 C25 116(2) no
N2 C20 H20 112.14 no
C14 C15 H13 129.23 no
C18 C20 C21 111.1(9) no
C25 C15 H13 115.24 no
C18 C20 H20 105.57 no
N2 C16 C17 104.5(9) no
C21 C20 H20 114.93 no
N2 C16 H14 115.92 no
O4 C21 C20 125.0(10) no
N2 C16 H15 115.83 no
O4 C21 C22 119.0(10) no
C17 C16 H14 108.16 no
C20 C21 C22 116.0(10) no
C17 C16 H15 107.69 no
S1 C22 N3 115.0(10) no
H14 C16 H15 104.32 no
S1 C22 C21 120.4(9) no
C16 C17 C18 101.3(9) no
N3 C22 C21 125.0(10) no
C16 C17 H16 113.21 no
N3 C23 C24 113(2) no
C16 C17 H17 115.69 no
N3 C23 H21 134.53 no
C18 C17 H16 114.10 no
C24 C23 H21 112.42 no
C18 C17 H17 113.62 no
S1 C24 C23 113.0(10) no
H16 C17 H17 99.59 no
S1 C24 H22 113.84 no
C17 C18 C20 107.0(10) no
C23 C24 H22 132.46 no
C17 C18 H18 103.32 no
C13 C25 C15 125(2) no
C17 C18 H19 110.57 no
C13 C25 H23 120.20 no
C15 C25 H23 115.14 no

loop_
_geom_bond_atom_site_label_1
_geom_bond_atom_site_label_2
_geom_bond_distance
_geom_bond_publ_flag
S1 C22 1.710(10) no
C7 C8 1.550(10) no
S1 C24 1.68(2) no
C7 H5 1.013 no
O1 C9 1.210(10) no
C7 H6 0.956 no
O2 C9 1.340(10) no
C8 C19 1.590(10) no
O2 C10 1.410(10) no
C8 H7 1.038 no
O3 C19 1.190(10) no
C10 C11 1.52(2) no
O4 C21 1.200(10) no
C10 H8 0.937 no
N1 C1 1.380(10) no
C10 H9 1.071 no
N1 C8 1.490(10) no
C11 C12 1.33(2) no
N1 C9 1.340(10) no
C11 C14 1.36(2) no
N2 C16 1.450(10) no
C12 C13 1.40(2) no
N2 C19 1.340(10) no
C12 H10 0.991 no
N2 C20 1.480(10) no
C13 C25 1.36(3) no
N3 C22 1.300(10) no
C13 H11 0.985 no
N3 C23 1.42(2) no
C14 C15 1.38(2) no
C1 C2 1.380(10) no
C14 H12 1.021 no
C1 C6 1.370(10) no
C15 C25 1.33(3) no
C2 C3 1.40(2) no
C15 H13 1.074 no
C2 H1 1.026 no
C16 C17 1.530(10) no
C3 C4 1.370(10) no
C16 H14 0.975 no
C3 H2 0.913 no
C16 H15 0.989 no
C4 C5 1.38(2) no
C17 C18 1.50(2) no
C4 H3 0.942 no
C17 H16 1.052 no
C5 C6 1.380(10) no
C17 H17 0.978 no
C5 H4 0.970 no
C18 C20 1.51(2) no
C6 C7 1.49(2) no
C18 H18 1.020 no
C18 H19 0.904 no
C20 C21 1.500(10) no
C20 H20 1.022 no
C21 C22 1.500(10) no
C23 C24 1.32(2) no
C23 H21 1.003 no
C24 H22 0.922 no

loop_
_geom_torsion_atom_site_label_1
_geom_torsion_atom_site_label_2
_geom_torsion_atom_site_label_3
_geom_torsion_atom_site_label_4
_geom_torsion
_geom_torsion_publ_flag
S1 C22 N3 C23 -3(2) no
N2 C20 C18 C17 29.0(10) no
S1 C22 C21 O4 -2(2) no
N2 C20 C21 C22 150.0(10) no
S1 C22 C21 C20 176.2(9) no
N3 C22 S1 C24 1.0(10) no
S1 C24 C23 N3 -4(2) no
N3 C22 C21 C20 -9(2) no
O1 C9 O2 C10 2(2) no
C1 N1 C8 C7 -8.0(10) no
O1 C9 N1 C1 5(2) no
C1 N1 C8 C19 108.0(10) no
O1 C9 N1 C8 178.0(10) no
C1 C2 C3 C4 1(2) no
O2 C9 N1 C1 -175.6(9) no
C1 C6 C5 C4 -1(2) no
O2 C9 N1 C8 -2.0(10) no
C1 C6 C7 C8 -6.0(10) no
O2 C10 C11 C12 87(2) no
C2 C1 N1 C8 -175.0(10) no
O2 C10 C11 C14 -91.0(10) no
C2 C1 N1 C9 -1(2) no
O3 C19 N2 C16 180.0(10) no
C2 C1 C6 C5 0(2) no
O3 C19 N2 C20 5(2) no
C2 C1 C6 C7 -178.7(9) no
O3 C19 C8 N1 -41.0(10) no
C2 C3 C4 C5 -2(2) no
O3 C19 C8 C7 69.0(10) no
C3 C2 C1 C6 1(2) no
O4 C21 C20 N2 -32(2) no
C3 C4 C5 C6 2(2) no
O4 C21 C20 C18 80.0(10) no
C4 C5 C6 C7 177.0(10) no
O4 C21 C22 N3 173.0(10) no
C5 C6 C7 C8 176.0(10) no
N1 C1 C2 C3 -179.0(10) no
C6 C1 N1 C8 5.0(10) no
N1 C1 C6 C5 179.4(9) no
C6 C1 N1 C9 179.0(10) no
N1 C1 C6 C7 1.0(10) no
C6 C7 C8 C19 -105.0(10) no
N1 C8 C7 C6 8.0(10) no
C7 C8 N1 C9 177.3(9) no
N1 C8 C19 N2 143.9(9) no
C8 C19 N2 C16 -6(2) no
N1 C9 O2 C10 -178.0(10) no
C8 C19 N2 C20 179.5(8) no
N2 C16 C17 C18 31.0(10) no
C9 O2 C10 C11 -144.0(10) no
N2 C19 C8 C7 -106.0(10) no
C9 N1 C8 C19 -67.0(10) no
C10 C11 C12 C13 -179.0(10) no
C10 C11 C14 C15 -179.0(10) no
C11 C12 C13 C25 0(3) no
C11 C14 C15 C25 -4(3) no
C12 C11 C14 C15 3(2) no
C12 C13 C25 C15 -1(4) no
C13 C12 C11 C14 -1(2) no
C13 C25 C15 C14 3(4) no
C16 N2 C20 C18 -8.0(10) no
C16 N2 C20 C21 110.0(10) no
C16 C17 C18 C20 -37.0(10) no
C17 C16 N2 C19 170.0(10) no
C17 C16 N2 C20 -15.0(10) no
C17 C18 C20 C21 -89.0(10) no
C18 C20 N2 C19 168.0(10) no
C18 C20 C21 C22 -98.0(10) no
C19 N2 C20 C21 -74.0(10) no
C21 C22 S1 C24 176.0(10) no
C21 C22 N3 C23 -178.0(10) no
C22 S1 C24 C23 2.0(10) no
C22 N3 C23 C24 4(2) no
